data_7716485
loop_
_publ_author_name
'Imperato, Manuel'
'Nicolini, Alessio'
'Ribas-Ari&#xf1;o, Jordi'
'Antkowiak, Micha&#x142;'
'Roubeau, Olivier'
'Cornia, Andrea'
'Novikov, Valentin'
'Barrios, Leon&#xed; A'
'Arom&#xed;, Guillem'

_publ_section_title
;
 Guest selectivity of [Ni<sub>2</sub>] supramolecular helicates.
;
_journal_issue 29
_journal_name_full 'Dalton transactions (Cambridge, England : 2003)'
_journal_page_first 12301
_journal_page_last 12306
_journal_paper_doi 10.1039/d4dt01611d
_journal_volume 53
_journal_year 2024
_chemical_formula_moiety 'C66 H48 N18 Ni2, 2(B F4), 3(C H4 O), 2(Cl), 4(H2 O)'
_chemical_formula_sum 'C69 H68 B2 Cl2 F8 N18 Ni2 O7'
_chemical_formula_weight 1623.35
_space_group_crystal_system tetragonal
_space_group_IT_number 82
_space_group_name_Hall 'I -4'
_space_group_name_H-M_alt 'I -4'
_atom_sites_solution_hydrogens mixed
_audit_creation_method SHELXL-2017/1
_audit_update_record
;
2024-03-25 deposited with the CCDC.	2024-06-28 downloaded from the CCDC.
;
_cell_angle_alpha 90
_cell_angle_beta 90
_cell_angle_gamma 90
_cell_formula_units_Z 8
_cell_length_a 29.264(4)
_cell_length_b 29.264(4)
_cell_length_c 17.389(3)
_cell_measurement_reflns_used 9860
_cell_measurement_temperature 100(2)
_cell_measurement_theta_max 24.12
_cell_measurement_theta_min 2.26
_cell_volume 14892(4)
_computing_cell_refinement 'Bruker SAINT v8.38a'
_computing_data_collection 'Global Phasing autoPROC package'
_computing_data_reduction 'Bruker SAINT v8.38a'
_computing_structure_refinement 'SHELXL-2017/1 (Sheldrick, 2017)'
_computing_structure_solution 'SHELXT 2014/5 (Sheldrick, 2014)'
_diffrn_ambient_temperature 100(2)
_diffrn_measured_fraction_theta_full 0.998
_diffrn_measured_fraction_theta_max 0.998
_diffrn_measurement_device_type 'MD2M - Maatel + Dectris PILATUS 6M'
_diffrn_measurement_method '\w rotation at various \k'
_diffrn_radiation_monochromator 'silicon 111'
_diffrn_radiation_source 'ALBA XALOC beamline'
_diffrn_radiation_type synchrotron
_diffrn_radiation_wavelength 0.72932
_diffrn_reflns_av_R_equivalents 0.0519
_diffrn_reflns_av_unetI/netI 0.0378
_diffrn_reflns_Laue_measured_fraction_full 0.998
_diffrn_reflns_Laue_measured_fraction_max 0.998
_diffrn_reflns_limit_h_max 32
_diffrn_reflns_limit_h_min -32
_diffrn_reflns_limit_k_max 31
_diffrn_reflns_limit_k_min -31
_diffrn_reflns_limit_l_max 19
_diffrn_reflns_limit_l_min -19
_diffrn_reflns_number 72518
_diffrn_reflns_point_group_measured_fraction_full 0.998
_diffrn_reflns_point_group_measured_fraction_max 0.998
_diffrn_reflns_theta_full 23.887
_diffrn_reflns_theta_max 23.887
_diffrn_reflns_theta_min 1.398
_exptl_absorpt_coefficient_mu 0.685
_exptl_absorpt_correction_T_max 0.745
_exptl_absorpt_correction_T_min 0.642
_exptl_absorpt_correction_type multi-scan
_exptl_absorpt_process_details 'SADABS-2016/2 - Bruker AXS'
_exptl_crystal_colour blue-violet
_exptl_crystal_density_diffrn 1.448
_exptl_crystal_description block
_exptl_crystal_F_000 6663
_exptl_crystal_size_max 0.150
_exptl_crystal_size_mid 0.050
_exptl_crystal_size_min 0.050
_refine_diff_density_max 1.535
_refine_diff_density_min -0.474
_refine_diff_density_rms 0.142
_refine_ls_abs_structure_details
;
 Flack x determined using 3864 quotients [(I+)-(I-)]/[(I+)+(I-)]
 (Parsons, Flack and Wagner, Acta Cryst. B69 (2013) 249-259).
;
_refine_ls_abs_structure_Flack 0.043(5)
_refine_ls_extinction_method none
_refine_ls_goodness_of_fit_ref 1.058
_refine_ls_hydrogen_treatment constr
_refine_ls_matrix_type full
_refine_ls_number_parameters 993
_refine_ls_number_reflns 10667
_refine_ls_number_restraints 251
_refine_ls_restrained_S_all 1.067
_refine_ls_R_factor_all 0.1027
_refine_ls_R_factor_gt 0.0882
_refine_ls_shift/su_max 0.000
_refine_ls_shift/su_mean 0.000
_refine_ls_structure_factor_coef Fsqd
_refine_ls_weighting_details 'w=1/[\s^2^(Fo^2^)+(0.1888P)^2^+26.6478P] where P=(Fo^2^+2Fc^2^)/3'
_refine_ls_weighting_scheme calc
_refine_ls_wR_factor_gt 0.2311
_refine_ls_wR_factor_ref 0.2539
_reflns_Friedel_coverage 0.925
_reflns_Friedel_fraction_full 0.999
_reflns_Friedel_fraction_max 0.999
_reflns_number_gt 8979
_reflns_number_total 10667
_reflns_threshold_expression 'I > 2\s(I)'
_cod_data_source_file d4dt01611d2.cif
_cod_data_source_block MI8
_cod_depositor_comments 'Adding full bibliography for 7716485--7716486.cif.'
_cod_original_cell_volume 14892(5)
_cod_database_code 7716485
_shelx_shelxl_version_number 2017/1
_shelx_space_group_comment
;
The symmetry employed for this shelxl refinement is uniquely defined
by the following loop, which should always be used as a source of
symmetry information in preference to the above space-group names.
They are only intended as comments.
;
_shelx_estimated_absorpt_t_min 0.908
_shelx_estimated_absorpt_t_max 0.968

loop_
_space_group_symop_operation_xyz
'x, y, z'
'-x, -y, z'
'y, -x, -z'
'-y, x, -z'
'x+1/2, y+1/2, z+1/2'
'-x+1/2, -y+1/2, z+1/2'
'y+1/2, -x+1/2, -z+1/2'
'-y+1/2, x+1/2, -z+1/2'

loop_
_atom_site_label
_atom_site_type_symbol
_atom_site_fract_x
_atom_site_fract_y
_atom_site_fract_z
_atom_site_U_iso_or_equiv
_atom_site_adp_type
_atom_site_occupancy
_atom_site_site_symmetry_order
_atom_site_calc_flag
_atom_site_refinement_flags_posn
_atom_site_refinement_flags_adp
_atom_site_refinement_flags_occupancy
_atom_site_disorder_assembly
_atom_site_disorder_group
Ni1 Ni 0.27715(6) 0.51559(5) 0.36089(9) 0.0580(5) Uani 1 1 d . . . . .
Ni2 Ni 0.14456(6) 0.24412(6) 0.58515(10) 0.0666(5) Uani 1 1 d . . . . .
N1 N 0.2433(4) 0.5785(3) 0.3408(7) 0.064(3) Uani 1 1 d . . . . .
N2 N 0.2387(3) 0.5235(3) 0.4593(6) 0.055(2) Uani 1 1 d . . . . .
N3 N 0.2292(4) 0.4987(3) 0.5216(6) 0.057(2) Uani 1 1 d . . . . .
H3B H 0.244198 0.473854 0.534849 0.068 Uiso 1 1 calc R U . . .
N4 N 0.1493(4) 0.3477(3) 0.6412(6) 0.060(3) Uani 1 1 d . . . . .
H4B H 0.134114 0.359928 0.602695 0.072 Uiso 1 1 calc R U . . .
N5 N 0.1581(4) 0.3036(4) 0.6482(7) 0.069(3) Uani 1 1 d . . . . .
N6 N 0.1778(4) 0.2177(4) 0.6846(6) 0.067(3) Uani 1 1 d . . . . .
N7 N 0.3389(4) 0.5449(4) 0.3964(6) 0.065(3) Uani 1 1 d . . . . .
N8 N 0.3143(3) 0.4596(4) 0.4011(6) 0.060(3) Uani 1 1 d . . . . .
N9 N 0.3101(4) 0.4139(4) 0.4049(6) 0.067(3) Uani 1 1 d . . . . .
H9A H 0.283899 0.399224 0.403187 0.080 Uiso 1 1 calc R U . . .
N10 N 0.2438(4) 0.2708(4) 0.5227(6) 0.068(3) Uani 1 1 d . . . . .
H10B H 0.244309 0.299647 0.537066 0.082 Uiso 1 1 calc R U . . .
N11 N 0.2082(4) 0.2427(4) 0.5304(7) 0.070(3) Uani 1 1 d . . . . .
N12 N 0.1451(5) 0.1786(4) 0.5307(7) 0.070(3) Uani 1 1 d . . . . .
N13 N 0.3040(4) 0.5106(3) 0.2445(6) 0.059(3) Uani 1 1 d . . . . .
N14 N 0.2288(3) 0.4758(3) 0.3054(6) 0.053(2) Uani 1 1 d . . . . .
N15 N 0.1893(3) 0.4555(3) 0.3211(6) 0.053(2) Uani 1 1 d . . . . .
H15A H 0.176327 0.456617 0.366796 0.064 Uiso 1 1 calc R U . . .
N16 N 0.1202(3) 0.3044(3) 0.4405(6) 0.057(2) Uani 1 1 d . . . . .
H16B H 0.148230 0.309919 0.424689 0.068 Uiso 1 1 calc R U . . .
N17 N 0.1094(4) 0.2795(4) 0.5015(6) 0.061(3) Uani 1 1 d . . . . .
N18 N 0.0773(4) 0.2379(4) 0.6227(6) 0.067(3) Uani 1 1 d . . . . .
C1 C 0.2514(6) 0.6071(4) 0.2825(8) 0.072(4) Uani 1 1 d . . . . .
H1A H 0.273210 0.598728 0.244683 0.087 Uiso 1 1 calc R U . . .
C2 C 0.2291(5) 0.6482(5) 0.2754(10) 0.072(4) Uani 1 1 d . . . . .
H2A H 0.235345 0.668051 0.233472 0.087 Uiso 1 1 calc R U . . .
C3 C 0.1971(6) 0.6600(5) 0.3310(10) 0.081(4) Uani 1 1 d . . . . .
H3A H 0.181019 0.688159 0.327248 0.098 Uiso 1 1 calc R U . . .
C4 C 0.1887(5) 0.6306(4) 0.3922(8) 0.065(3) Uani 1 1 d . . . . .
H4A H 0.167041 0.638039 0.430905 0.078 Uiso 1 1 calc R U . . .
C5 C 0.2130(5) 0.5900(4) 0.3948(8) 0.061(3) Uani 1 1 d . . . . .
C6 C 0.2087(4) 0.5569(4) 0.4602(7) 0.055(3) Uani 1 1 d . . . . .
C7 C 0.1807(4) 0.5546(4) 0.5212(7) 0.055(3) Uani 1 1 d . . . . .
H7A H 0.156637 0.575118 0.533486 0.066 Uiso 1 1 calc R U . . .
C8 C 0.1936(4) 0.5165(4) 0.5623(7) 0.055(3) Uani 1 1 d . . . . .
C9 C 0.1779(4) 0.4930(5) 0.6333(8) 0.062(3) Uani 1 1 d . . . . .
C10 C 0.1643(5) 0.5165(5) 0.6966(9) 0.074(4) Uani 1 1 d . . . . .
H10A H 0.163490 0.548955 0.695176 0.089 Uiso 1 1 calc R U . . .
C11 C 0.1517(6) 0.4940(7) 0.7629(11) 0.091(5) Uani 1 1 d . . . . .
H11A H 0.142533 0.511402 0.806421 0.109 Uiso 1 1 calc R U . . .
C12 C 0.1520(6) 0.4456(6) 0.7681(9) 0.079(4) Uani 1 1 d . . . . .
H12A H 0.143554 0.430238 0.814030 0.095 Uiso 1 1 calc R U . . .
C13 C 0.1655(5) 0.4213(5) 0.7013(8) 0.070(4) Uani 1 1 d . . . . .
C14 C 0.1769(4) 0.4455(4) 0.6336(8) 0.057(3) Uani 1 1 d . . . . .
H14A H 0.184041 0.429159 0.587971 0.069 Uiso 1 1 calc R U . . .
C15 C 0.1664(4) 0.3708(4) 0.6995(8) 0.060(3) Uani 1 1 d . . . . .
C16 C 0.1872(5) 0.3397(6) 0.7462(8) 0.073(4) Uani 1 1 d . . . . .
H16A H 0.202904 0.345512 0.793029 0.087 Uiso 1 1 calc R U . . .
C17 C 0.1804(4) 0.2974(5) 0.7106(7) 0.061(3) Uani 1 1 d . . . . .
C18 C 0.1954(5) 0.2504(5) 0.7297(9) 0.070(4) Uani 1 1 d . . . . .
C19 C 0.2262(5) 0.2407(5) 0.7866(8) 0.067(3) Uani 1 1 d . . . . .
H19A H 0.239165 0.264319 0.816980 0.081 Uiso 1 1 calc R U . . .
C20 C 0.2380(5) 0.1946(6) 0.7987(9) 0.075(4) Uani 1 1 d . . . . .
H20A H 0.259257 0.186825 0.837838 0.090 Uiso 1 1 calc R U . . .
C21 C 0.2192(6) 0.1611(6) 0.7546(9) 0.079(4) Uani 1 1 d . . . . .
H21A H 0.226345 0.129927 0.763778 0.095 Uiso 1 1 calc R U . . .
C22 C 0.1898(5) 0.1730(5) 0.6966(8) 0.071(4) Uani 1 1 d . . . . .
H22A H 0.177437 0.149943 0.664321 0.085 Uiso 1 1 calc R U . . .
C23 C 0.3482(6) 0.5900(6) 0.3992(8) 0.081(4) Uani 1 1 d . . . . .
H23A H 0.324031 0.611360 0.393208 0.097 Uiso 1 1 calc R U . . .
C24 C 0.3929(6) 0.6059(7) 0.4108(10) 0.093(5) Uani 1 1 d . . . . .
H24A H 0.398468 0.637780 0.415821 0.112 Uiso 1 1 calc R U . . .
C25 C 0.4295(6) 0.5749(7) 0.4149(11) 0.091(5) Uani 1 1 d . . . . .
H25A H 0.460234 0.585089 0.418155 0.110 Uiso 1 1 calc R U . . .
C26 C 0.4190(6) 0.5300(7) 0.4139(10) 0.090(5) Uani 1 1 d . . . . .
H26A H 0.442585 0.508031 0.419762 0.108 Uiso 1 1 calc R U . . .
C27 C 0.3728(5) 0.5152(6) 0.4042(8) 0.071(4) Uani 1 1 d . . . . .
C28 C 0.3594(5) 0.4681(5) 0.4041(8) 0.067(3) Uani 1 1 d . . . . .
C29 C 0.3841(5) 0.4275(6) 0.4113(8) 0.072(4) Uani 1 1 d . . . . .
H29A H 0.416327 0.423993 0.415276 0.087 Uiso 1 1 calc R U . . .
C30 C 0.3511(4) 0.3935(5) 0.4115(8) 0.068(4) Uani 1 1 d . . . . .
C31 C 0.3548(5) 0.3441(5) 0.4210(8) 0.072(4) Uani 1 1 d . . . . .
C32 C 0.3906(5) 0.3190(5) 0.3903(8) 0.072(4) Uani 1 1 d . . . . .
H32A H 0.414694 0.334837 0.365148 0.087 Uiso 1 1 calc R U . . .
C33 C 0.3928(6) 0.2734(7) 0.3946(11) 0.091(5) Uani 1 1 d . . . . .
H33A H 0.418671 0.258010 0.374256 0.110 Uiso 1 1 calc R U . . .
C34 C 0.3574(5) 0.2479(6) 0.4288(9) 0.080(4) Uani 1 1 d . . . . .
H34A H 0.358269 0.215427 0.430192 0.096 Uiso 1 1 calc R U . . .
C35 C 0.3198(5) 0.2730(6) 0.4615(8) 0.077(4) Uani 1 1 d . . . . .
C36 C 0.3206(5) 0.3190(5) 0.4575(8) 0.066(3) Uani 1 1 d . . . . .
H36A H 0.296339 0.335325 0.481150 0.079 Uiso 1 1 calc R U . . .
C37 C 0.2796(5) 0.2476(5) 0.4889(8) 0.066(3) Uani 1 1 d . . . . .
C38 C 0.2658(5) 0.2053(6) 0.4750(10) 0.082(4) Uani 1 1 d . . . . .
H38A H 0.282950 0.181373 0.451752 0.098 Uiso 1 1 calc R U . . .
C39 C 0.2203(5) 0.2031(4) 0.5021(8) 0.068(4) Uani 1 1 d . . . . .
C40 C 0.1845(6) 0.1666(5) 0.5004(8) 0.076(4) Uani 1 1 d . . . . .
C41 C 0.1925(7) 0.1244(5) 0.4665(10) 0.085(4) Uani 1 1 d . . . . .
H41A H 0.221561 0.116595 0.445932 0.102 Uiso 1 1 calc R U . . .
C42 C 0.1564(6) 0.0946(6) 0.4642(9) 0.082(4) Uani 1 1 d . . . . .
H42A H 0.159861 0.065771 0.439793 0.098 Uiso 1 1 calc R U . . .
C43 C 0.1154(6) 0.1062(5) 0.4967(10) 0.081(4) Uani 1 1 d . . . . .
H43A H 0.090687 0.085124 0.496973 0.098 Uiso 1 1 calc R U . . .
C44 C 0.1107(6) 0.1488(6) 0.5289(9) 0.080(4) Uani 1 1 d . . . . .
H44A H 0.082156 0.157209 0.550546 0.097 Uiso 1 1 calc R U . . .
C45 C 0.3417(6) 0.5309(5) 0.2175(8) 0.073(4) Uani 1 1 d . . . . .
H45A H 0.359789 0.548805 0.251396 0.087 Uiso 1 1 calc R U . . .
C46 C 0.3550(6) 0.5265(5) 0.1409(11) 0.083(4) Uani 1 1 d . . . . .
H46A H 0.381727 0.541342 0.122510 0.100 Uiso 1 1 calc R U . . .
C47 C 0.3291(5) 0.5005(6) 0.0933(8) 0.079(4) Uani 1 1 d . . . . .
H47A H 0.338178 0.496726 0.041177 0.094 Uiso 1 1 calc R U . . .
C48 C 0.2900(5) 0.4795(5) 0.1191(9) 0.071(4) Uani 1 1 d . . . . .
H48A H 0.271234 0.461838 0.086057 0.086 Uiso 1 1 calc R U . . .
C49 C 0.2795(5) 0.4857(4) 0.1970(7) 0.058(3) Uani 1 1 d . . . . .
C50 C 0.2373(4) 0.4664(4) 0.2308(7) 0.053(3) Uani 1 1 d . . . . .
C51 C 0.2018(4) 0.4397(4) 0.1996(7) 0.054(3) Uani 1 1 d . . . . .
H51A H 0.199345 0.428646 0.148420 0.064 Uiso 1 1 calc R U . . .
C52 C 0.1706(4) 0.4330(4) 0.2607(7) 0.052(3) Uani 1 1 d . . . . .
C53 C 0.1291(5) 0.4067(4) 0.2665(7) 0.056(3) Uani 1 1 d . . . . .
C54 C 0.0942(5) 0.4097(5) 0.2116(7) 0.065(3) Uani 1 1 d . . . . .
H54A H 0.096875 0.429950 0.169093 0.077 Uiso 1 1 calc R U . . .
C55 C 0.0557(5) 0.3827(5) 0.2206(8) 0.072(4) Uani 1 1 d . . . . .
H55A H 0.032397 0.383474 0.182582 0.087 Uiso 1 1 calc R U . . .
C56 C 0.0507(4) 0.3549(5) 0.2836(8) 0.067(3) Uani 1 1 d . . . . .
H56A H 0.023709 0.337168 0.289069 0.081 Uiso 1 1 calc R U . . .
C57 C 0.0845(4) 0.3524(4) 0.3395(6) 0.053(3) Uani 1 1 d . . . . .
C58 C 0.1238(4) 0.3786(4) 0.3309(7) 0.053(3) Uani 1 1 d . . . . .
H58A H 0.147103 0.377401 0.368878 0.064 Uiso 1 1 calc R U . . .
C59 C 0.0807(4) 0.3207(4) 0.4048(7) 0.057(3) Uani 1 1 d . . . . .
C60 C 0.0452(5) 0.3032(4) 0.4463(8) 0.060(3) Uani 1 1 d . . . . .
H60A H 0.013559 0.306875 0.436114 0.072 Uiso 1 1 calc R U . . .
C61 C 0.0649(4) 0.2787(4) 0.5069(7) 0.058(3) Uani 1 1 d . . . . .
C62 C 0.0445(5) 0.2548(5) 0.5734(8) 0.071(4) Uani 1 1 d . . . . .
C63 C -0.0012(5) 0.2528(5) 0.5900(10) 0.076(4) Uani 1 1 d . . . . .
H63A H -0.023257 0.264562 0.555117 0.091 Uiso 1 1 calc R U . . .
C64 C -0.0143(6) 0.2332(5) 0.6581(10) 0.076(4) Uani 1 1 d . . . . .
H64A H -0.045880 0.231790 0.670327 0.091 Uiso 1 1 calc R U . . .
C65 C 0.0149(6) 0.2167(7) 0.7064(11) 0.091(5) Uani 1 1 d . . . . .
H65A H 0.005264 0.203545 0.753595 0.109 Uiso 1 1 calc R U . . .
C66 C 0.0620(6) 0.2188(6) 0.6865(9) 0.084(4) Uani 1 1 d . . . . .
H66A H 0.083635 0.205801 0.720894 0.101 Uiso 1 1 calc R U . . .
Cl1 Cl 0.21300(11) 0.37029(11) 0.46487(18) 0.0634(8) Uani 1 1 d . . . . .
Cl2A Cl 0.1194(4) 0.4704(3) 0.4426(5) 0.103(4) Uani 0.491(16) 1 d . U P A 1
Cl2B Cl 0.0842(6) 0.3981(4) 0.5451(7) 0.155(7) Uani 0.509(16) 1 d . U P A 2
B1 B 0.3141(8) 0.3512(8) 0.7447(12) 0.093(6) Uani 1 1 d . . . . .
F1 F 0.2923(6) 0.3968(5) 0.7378(8) 0.140(5) Uani 1 1 d . . . . .
F2 F 0.2907(5) 0.3293(6) 0.8041(8) 0.142(5) Uani 1 1 d . . . . .
F3 F 0.3074(6) 0.3307(5) 0.6782(8) 0.135(4) Uani 1 1 d . . . . .
F4 F 0.3586(4) 0.3590(5) 0.7629(8) 0.121(4) Uani 1 1 d . . . . .
B2A B 0.1584(8) 0.4159(6) -0.0175(13) 0.094(3) Uani 0.838(11) 1 d D U P B 1
F5A F 0.1529(4) 0.3786(4) -0.0634(7) 0.098(3) Uani 0.838(11) 1 d D U P B 1
F6A F 0.1988(4) 0.4167(5) 0.0165(7) 0.110(3) Uani 0.838(11) 1 d D U P B 1
F7A F 0.1495(4) 0.4561(4) -0.0565(7) 0.101(3) Uani 0.838(11) 1 d D U P B 1
F8A F 0.1222(5) 0.4138(5) 0.0376(8) 0.119(4) Uani 0.838(11) 1 d D U P B 1
B2B B 0.1292(15) 0.4110(14) -0.023(2) 0.107(6) Uani 0.162(11) 1 d D U P B 2
F5B F 0.118(2) 0.407(2) -0.099(2) 0.113(8) Uani 0.162(11) 1 d D U P B 2
F6B F 0.1748(15) 0.4037(18) -0.015(3) 0.092(7) Uani 0.162(11) 1 d D U P B 2
F7B F 0.1180(19) 0.4536(15) 0.001(3) 0.109(8) Uani 0.162(11) 1 d D U P B 2
F8B F 0.1057(19) 0.3793(18) 0.019(3) 0.115(8) Uani 0.162(11) 1 d D U P B 2
O1W O 0.2947(6) 0.4449(7) 0.5957(9) 0.152(7) Uani 1 1 d . U . . .
O2W O 0.3977(7) 0.4448(6) 0.7847(11) 0.141(6) Uani 1 1 d . . . . .
O3W O 0.3757(4) 0.5130(3) 0.6570(7) 0.087(3) Uani 1 1 d . . . . .
O4W O 0.3981(6) 0.5064(4) 0.9160(9) 0.119(5) Uani 1 1 d . U . . .
O1S O 0.3892(8) 0.5765(6) 0.7897(12) 0.154(7) Uani 1 1 d . . . . .
H1S H 0.398025 0.549178 0.791094 0.231 Uiso 1 1 d R U . . .
C1S C 0.4228(10) 0.6034(12) 0.7955(18) 0.152(11) Uani 1 1 d . . . . .
H1S1 H 0.413922 0.634384 0.780140 0.229 Uiso 1 1 d R U . . .
H1S2 H 0.447082 0.592354 0.761460 0.229 Uiso 1 1 d R U . . .
H1S3 H 0.433902 0.603824 0.848660 0.229 Uiso 1 1 d R U . . .

loop_
_atom_site_aniso_label
_atom_site_aniso_U_11
_atom_site_aniso_U_22
_atom_site_aniso_U_33
_atom_site_aniso_U_23
_atom_site_aniso_U_13
_atom_site_aniso_U_12
Ni1 0.0693(10) 0.0553(9) 0.0495(8) -0.0018(7) 0.0050(7) 0.0006(7)
Ni2 0.0764(11) 0.0624(10) 0.0611(10) 0.0191(8) -0.0041(8) 0.0119(8)
N1 0.077(7) 0.047(5) 0.068(7) 0.000(5) -0.005(6) 0.008(5)
N2 0.060(6) 0.054(6) 0.050(6) -0.002(5) -0.001(5) 0.008(4)
N3 0.073(6) 0.046(5) 0.052(6) -0.004(4) 0.004(5) 0.017(4)
N4 0.081(7) 0.055(6) 0.045(5) 0.010(5) -0.011(5) 0.018(5)
N5 0.084(7) 0.064(7) 0.060(7) 0.019(5) -0.002(6) 0.011(5)
N6 0.071(7) 0.079(8) 0.050(6) 0.021(6) -0.005(5) 0.010(6)
N7 0.067(7) 0.083(8) 0.046(6) -0.007(5) 0.003(5) -0.006(6)
N8 0.057(6) 0.068(7) 0.054(6) 0.000(5) 0.008(5) 0.002(5)
N9 0.077(7) 0.073(7) 0.051(6) -0.004(5) 0.002(5) -0.002(6)
N10 0.081(8) 0.062(6) 0.061(7) 0.016(5) -0.002(6) 0.014(6)
N11 0.076(7) 0.061(7) 0.072(7) 0.011(6) -0.013(6) 0.015(6)
N12 0.093(9) 0.048(6) 0.071(7) 0.013(5) -0.014(7) 0.001(6)
N13 0.072(7) 0.054(6) 0.053(6) -0.001(5) 0.015(5) -0.004(5)
N14 0.052(5) 0.051(5) 0.055(6) 0.004(4) 0.002(4) -0.003(4)
N15 0.062(6) 0.054(5) 0.042(5) 0.005(4) 0.003(4) 0.005(5)
N16 0.056(6) 0.061(6) 0.054(6) 0.019(5) -0.006(4) 0.000(4)
N17 0.054(6) 0.067(6) 0.061(6) 0.014(5) -0.010(5) 0.007(5)
N18 0.076(7) 0.066(6) 0.058(7) 0.027(5) -0.002(5) 0.012(5)
C1 0.107(11) 0.046(7) 0.064(8) 0.019(6) -0.001(7) -0.015(7)
C2 0.078(9) 0.052(7) 0.087(10) 0.004(7) -0.008(8) -0.014(6)
C3 0.099(11) 0.054(8) 0.091(11) 0.003(7) -0.021(10) 0.007(7)
C4 0.073(8) 0.053(7) 0.070(8) -0.001(6) -0.002(6) -0.005(6)
C5 0.076(8) 0.047(7) 0.060(8) 0.004(5) -0.006(6) 0.001(6)
C6 0.070(7) 0.044(6) 0.050(7) -0.008(5) -0.007(6) -0.011(6)
C7 0.050(6) 0.051(6) 0.064(8) -0.019(6) 0.005(6) 0.000(5)
C8 0.063(7) 0.043(6) 0.059(7) -0.005(5) -0.011(6) -0.006(5)
C9 0.055(7) 0.078(9) 0.053(7) -0.010(6) -0.002(6) 0.003(6)
C10 0.087(10) 0.071(9) 0.065(9) -0.010(7) 0.021(7) -0.005(7)
C11 0.094(11) 0.100(12) 0.079(11) -0.016(9) 0.013(9) 0.007(9)
C12 0.088(10) 0.087(11) 0.062(8) 0.001(7) 0.003(8) 0.006(8)
C13 0.067(8) 0.088(10) 0.056(8) 0.004(7) -0.003(6) -0.001(7)
C14 0.056(7) 0.058(7) 0.058(7) 0.000(6) 0.000(6) 0.009(5)
C15 0.065(7) 0.055(7) 0.060(8) 0.010(6) 0.008(6) 0.008(6)
C16 0.076(9) 0.097(11) 0.046(7) 0.019(7) 0.002(6) 0.004(7)
C17 0.065(7) 0.075(9) 0.042(7) 0.006(6) 0.005(6) 0.004(6)
C18 0.067(8) 0.080(9) 0.063(8) 0.030(8) 0.014(7) 0.022(7)
C19 0.057(7) 0.086(9) 0.059(8) 0.023(7) 0.000(6) 0.010(6)
C20 0.053(7) 0.107(12) 0.063(9) 0.040(9) 0.010(6) 0.017(7)
C21 0.082(10) 0.086(10) 0.069(10) 0.023(8) 0.015(8) 0.014(8)
C22 0.081(9) 0.068(8) 0.064(8) 0.033(7) 0.001(7) 0.014(7)
C23 0.106(12) 0.088(11) 0.050(8) -0.014(7) -0.004(7) -0.019(9)
C24 0.085(11) 0.113(13) 0.082(11) -0.010(10) -0.003(9) -0.039(10)
C25 0.083(11) 0.096(12) 0.095(12) -0.017(10) -0.002(9) -0.025(9)
C26 0.076(10) 0.126(15) 0.069(9) -0.003(9) 0.005(8) 0.011(9)
C27 0.066(8) 0.104(11) 0.044(7) -0.010(7) 0.005(6) -0.004(8)
C28 0.071(9) 0.070(9) 0.060(8) -0.009(6) 0.008(6) 0.008(7)
C29 0.058(7) 0.107(11) 0.052(7) 0.000(7) -0.004(6) -0.004(8)
C30 0.054(7) 0.089(10) 0.059(8) 0.005(7) -0.007(6) 0.036(7)
C31 0.063(8) 0.095(10) 0.058(7) 0.013(7) -0.015(7) 0.018(7)
C32 0.073(9) 0.085(10) 0.059(8) 0.006(7) -0.004(6) 0.036(7)
C33 0.068(9) 0.105(13) 0.101(12) 0.018(10) 0.018(9) 0.037(9)
C34 0.081(10) 0.090(10) 0.069(9) 0.015(8) 0.007(8) 0.039(8)
C35 0.064(8) 0.113(13) 0.055(8) 0.005(8) -0.009(6) 0.046(8)
C36 0.072(8) 0.067(8) 0.059(8) -0.011(6) 0.004(6) 0.026(7)
C37 0.071(8) 0.064(9) 0.063(8) 0.014(6) -0.008(6) 0.030(7)
C38 0.077(10) 0.081(11) 0.086(10) 0.017(8) 0.005(8) 0.035(8)
C39 0.086(10) 0.048(7) 0.069(8) 0.011(6) -0.024(7) 0.011(6)
C40 0.096(11) 0.077(10) 0.055(8) 0.018(7) -0.018(8) 0.017(8)
C41 0.115(13) 0.074(10) 0.067(9) 0.003(8) -0.012(9) 0.008(9)
C42 0.103(12) 0.079(10) 0.064(9) 0.005(7) -0.020(9) 0.014(9)
C43 0.095(11) 0.064(9) 0.086(10) 0.027(8) -0.015(9) -0.003(8)
C44 0.090(10) 0.089(11) 0.063(9) 0.024(8) -0.014(7) 0.017(9)
C45 0.089(10) 0.082(9) 0.048(7) -0.005(7) 0.014(7) -0.002(7)
C46 0.093(10) 0.069(9) 0.087(11) -0.015(8) 0.028(9) -0.011(7)
C47 0.086(10) 0.097(11) 0.052(8) 0.002(7) 0.026(7) 0.006(8)
C48 0.083(9) 0.067(8) 0.064(8) -0.008(6) 0.017(7) 0.004(7)
C49 0.072(8) 0.060(7) 0.044(6) 0.002(5) 0.004(6) 0.006(6)
C50 0.075(8) 0.039(6) 0.043(6) -0.004(5) 0.011(6) 0.008(5)
C51 0.067(7) 0.054(7) 0.040(6) 0.003(5) -0.003(5) 0.009(6)
C52 0.066(7) 0.046(6) 0.043(6) 0.007(5) -0.008(5) 0.003(5)
C53 0.087(9) 0.038(6) 0.042(6) 0.000(5) -0.002(6) 0.000(5)
C54 0.081(9) 0.070(8) 0.043(7) 0.015(6) -0.007(6) -0.006(7)
C55 0.091(10) 0.069(8) 0.057(8) 0.021(7) -0.030(7) -0.008(7)
C56 0.053(7) 0.074(8) 0.075(9) 0.001(7) -0.005(6) -0.007(6)
C57 0.066(7) 0.053(6) 0.040(6) 0.004(5) 0.003(5) 0.006(5)
C58 0.061(7) 0.048(6) 0.051(6) 0.003(5) -0.006(5) -0.004(5)
C59 0.063(7) 0.050(6) 0.057(7) 0.000(5) 0.006(6) 0.007(5)
C60 0.065(7) 0.051(7) 0.065(8) 0.008(6) 0.002(6) -0.002(5)
C61 0.069(8) 0.055(7) 0.049(7) 0.012(5) -0.001(5) 0.005(6)
C62 0.085(10) 0.065(8) 0.064(8) 0.005(7) -0.007(7) -0.006(7)
C63 0.072(9) 0.069(8) 0.086(10) 0.019(8) 0.001(8) 0.008(7)
C64 0.077(9) 0.063(8) 0.087(10) 0.024(7) 0.005(8) 0.002(7)
C65 0.084(11) 0.110(13) 0.080(10) 0.006(9) 0.004(9) -0.006(10)
C66 0.095(11) 0.089(10) 0.069(10) 0.024(8) 0.006(8) 0.018(9)
Cl1 0.0627(17) 0.0717(19) 0.0558(17) -0.0050(14) -0.0033(13) 0.0172(14)
Cl2A 0.161(9) 0.092(6) 0.054(5) -0.008(4) 0.022(5) -0.057(6)
Cl2B 0.251(14) 0.103(7) 0.111(8) 0.049(6) -0.086(9) -0.059(8)
B1 0.097(15) 0.115(16) 0.066(12) 0.020(11) -0.016(10) -0.008(12)
F1 0.195(14) 0.107(8) 0.118(9) -0.022(7) 0.009(9) 0.044(9)
F2 0.153(11) 0.172(12) 0.100(9) 0.033(8) -0.030(8) -0.021(9)
F3 0.176(12) 0.126(9) 0.104(9) -0.021(7) 0.004(8) 0.026(8)
F4 0.095(8) 0.142(9) 0.128(9) 0.008(8) 0.000(7) 0.014(7)
B2A 0.126(8) 0.102(7) 0.054(8) 0.008(5) 0.002(5) -0.054(9)
F5A 0.100(7) 0.097(6) 0.098(7) -0.012(5) -0.007(5) -0.005(5)
F6A 0.130(7) 0.119(9) 0.081(7) 0.001(6) -0.009(5) -0.026(6)
F7A 0.120(8) 0.097(5) 0.087(7) 0.001(5) 0.016(6) -0.012(6)
F8A 0.143(8) 0.122(9) 0.091(7) 0.002(6) 0.030(6) -0.023(7)
B2B 0.128(11) 0.114(11) 0.080(10) 0.003(10) 0.005(11) -0.036(11)
F5B 0.129(17) 0.120(17) 0.089(11) 0.003(12) -0.013(12) -0.021(17)
F6B 0.127(10) 0.084(14) 0.064(14) -0.007(13) -0.004(11) -0.046(11)
F7B 0.127(17) 0.114(11) 0.087(16) 0.007(12) 0.017(16) -0.035(13)
F8B 0.127(15) 0.114(13) 0.104(15) 0.007(15) 0.016(16) -0.033(15)
O1W 0.136(10) 0.201(14) 0.118(10) 0.063(10) 0.058(9) 0.120(11)
O2W 0.175(16) 0.124(11) 0.124(12) 0.006(10) 0.016(11) 0.013(11)
O3W 0.096(7) 0.061(5) 0.105(8) -0.007(5) 0.015(6) 0.010(5)
O4W 0.162(11) 0.081(7) 0.113(9) -0.005(7) 0.051(9) -0.027(7)
O1S 0.20(2) 0.111(11) 0.153(17) 0.021(11) 0.034(14) -0.006(12)
C1S 0.14(2) 0.18(2) 0.14(2) 0.028(19) 0.012(17) -0.07(2)

loop_
_atom_type_symbol
_atom_type_description
_atom_type_scat_dispersion_real
_atom_type_scat_dispersion_imag
_atom_type_scat_source
C C 0.0034 0.0017 'XDisp Program in WinGX L.J. Farrugia, J.Appl.Cryst. 2012,45,849-854'
H H 0.0000 0.0000 'XDisp Program in WinGX L.J. Farrugia, J.Appl.Cryst. 2012,45,849-854'
B B 0.0017 0.0007 'XDisp Program in WinGX L.J. Farrugia, J.Appl.Cryst. 2012,45,849-854'
N N 0.0066 0.0035 'XDisp Program in WinGX L.J. Farrugia, J.Appl.Cryst. 2012,45,849-854'
O O 0.0115 0.0065 'XDisp Program in WinGX L.J. Farrugia, J.Appl.Cryst. 2012,45,849-854'
F F 0.0186 0.0109 'XDisp Program in WinGX L.J. Farrugia, J.Appl.Cryst. 2012,45,849-854'
Cl Cl 0.1555 0.1675 'XDisp Program in WinGX L.J. Farrugia, J.Appl.Cryst. 2012,45,849-854'
Ni Ni 0.3392 1.1692 'XDisp Program in WinGX L.J. Farrugia, J.Appl.Cryst. 2012,45,849-854'

loop_
_geom_angle_atom_site_label_1
_geom_angle_atom_site_label_2
_geom_angle_atom_site_label_3
_geom_angle
_geom_angle_site_symmetry_1
_geom_angle_site_symmetry_3
_geom_angle_publ_flag
N2 Ni1 N14 94.4(4) . . ?
N2 Ni1 N8 95.4(4) . . ?
N14 Ni1 N8 94.0(4) . . ?
N2 Ni1 N7 100.5(4) . . ?
N14 Ni1 N7 163.2(4) . . ?
N8 Ni1 N7 76.9(5) . . ?
N2 Ni1 N1 77.5(4) . . ?
N14 Ni1 N1 95.3(4) . . ?
N8 Ni1 N1 168.7(4) . . ?
N7 Ni1 N1 95.5(5) . . ?
N2 Ni1 N13 167.7(4) . . ?
N14 Ni1 N13 77.1(4) . . ?
N8 Ni1 N13 94.1(4) . . ?
N7 Ni1 N13 89.4(4) . . ?
N1 Ni1 N13 94.2(4) . . ?
N17 Ni2 N18 78.1(4) . . ?
N17 Ni2 N11 97.6(4) . . ?
N18 Ni2 N11 169.3(5) . . ?
N17 Ni2 N5 92.7(4) . . ?
N18 Ni2 N5 95.0(5) . . ?
N11 Ni2 N5 94.9(5) . . ?
N17 Ni2 N6 169.6(5) . . ?
N18 Ni2 N6 98.4(4) . . ?
N11 Ni2 N6 87.5(4) . . ?
N5 Ni2 N6 77.8(5) . . ?
N17 Ni2 N12 98.1(4) . . ?
N18 Ni2 N12 93.8(5) . . ?
N11 Ni2 N12 77.0(5) . . ?
N5 Ni2 N12 167.3(5) . . ?
N6 Ni2 N12 91.8(5) . . ?
C1 N1 C5 119.5(11) . . ?
C1 N1 Ni1 126.0(10) . . ?
C5 N1 Ni1 114.5(8) . . ?
C6 N2 N3 104.9(10) . . ?
C6 N2 Ni1 117.3(8) . . ?
N3 N2 Ni1 136.6(7) . . ?
N2 N3 C8 111.9(9) . . ?
N2 N3 H3B 124.1 . . ?
C8 N3 H3B 124.1 . . ?
C15 N4 N5 110.9(10) . . ?
C15 N4 H4B 124.6 . . ?
N5 N4 H4B 124.6 . . ?
C17 N5 N4 108.5(12) . . ?
C17 N5 Ni2 115.0(9) . . ?
N4 N5 Ni2 136.5(9) . . ?
C18 N6 C22 119.7(12) . . ?
C18 N6 Ni2 113.1(9) . . ?
C22 N6 Ni2 125.9(11) . . ?
C27 N7 C23 119.2(13) . . ?
C27 N7 Ni1 114.1(10) . . ?
C23 N7 Ni1 125.8(11) . . ?
N9 N8 C28 105.7(11) . . ?
N9 N8 Ni1 138.7(9) . . ?
C28 N8 Ni1 112.2(9) . . ?
N8 N9 C30 111.5(12) . . ?
N8 N9 H9A 124.2 . . ?
C30 N9 H9A 124.2 . . ?
N11 N10 C37 109.5(12) . . ?
N11 N10 H10B 125.3 . . ?
C37 N10 H10B 125.3 . . ?
C39 N11 N10 107.4(12) . . ?
C39 N11 Ni2 115.3(10) . . ?
N10 N11 Ni2 136.8(9) . . ?
C40 N12 C44 118.5(14) . . ?
C40 N12 Ni2 115.0(10) . . ?
C44 N12 Ni2 126.4(12) . . ?
C49 N13 C45 118.4(11) . . ?
C49 N13 Ni1 115.1(8) . . ?
C45 N13 Ni1 126.5(9) . . ?
N15 N14 C50 105.5(9) . . ?
N15 N14 Ni1 138.6(8) . . ?
C50 N14 Ni1 115.9(8) . . ?
N14 N15 C52 114.1(10) . . ?
N14 N15 H15A 123.0 . . ?
C52 N15 H15A 123.0 . . ?
N17 N16 C59 110.3(10) . . ?
N17 N16 H16B 124.8 . . ?
C59 N16 H16B 124.8 . . ?
C61 N17 N16 107.7(9) . . ?
C61 N17 Ni2 116.0(8) . . ?
N16 N17 Ni2 136.3(8) . . ?
C66 N18 C62 116.1(13) . . ?
C66 N18 Ni2 128.3(10) . . ?
C62 N18 Ni2 115.5(9) . . ?
N1 C1 C2 122.3(15) . . ?
N1 C1 H1A 118.9 . . ?
C2 C1 H1A 118.9 . . ?
C1 C2 C3 118.4(14) . . ?
C1 C2 H2A 120.8 . . ?
C3 C2 H2A 120.8 . . ?
C2 C3 C4 119.8(14) . . ?
C2 C3 H3A 120.1 . . ?
C4 C3 H3A 120.1 . . ?
C5 C4 C3 117.7(14) . . ?
C5 C4 H4A 121.1 . . ?
C3 C4 H4A 121.1 . . ?
N1 C5 C4 122.4(12) . . ?
N1 C5 C6 115.2(11) . . ?
C4 C5 C6 122.4(13) . . ?
N2 C6 C7 112.3(11) . . ?
N2 C6 C5 114.6(11) . . ?
C7 C6 C5 133.1(12) . . ?
C6 C7 C8 106.5(11) . . ?
C6 C7 H7A 126.7 . . ?
C8 C7 H7A 126.7 . . ?
N3 C8 C7 104.4(10) . . ?
N3 C8 C9 119.4(10) . . ?
C7 C8 C9 136.2(12) . . ?
C10 C9 C14 119.8(14) . . ?
C10 C9 C8 122.0(12) . . ?
C14 C9 C8 118.2(11) . . ?
C9 C10 C11 121.0(15) . . ?
C9 C10 H10A 119.5 . . ?
C11 C10 H10A 119.5 . . ?
C10 C11 C12 121.8(15) . . ?
C10 C11 H11A 119.1 . . ?
C12 C11 H11A 119.1 . . ?
C13 C12 C11 116.8(15) . . ?
C13 C12 H12A 121.6 . . ?
C11 C12 H12A 121.6 . . ?
C14 C13 C12 119.8(14) . . ?
C14 C13 C15 118.6(12) . . ?
C12 C13 C15 121.6(13) . . ?
C9 C14 C13 120.6(13) . . ?
C9 C14 H14A 119.7 . . ?
C13 C14 H14A 119.7 . . ?
N4 C15 C16 106.6(12) . . ?
N4 C15 C13 121.5(11) . . ?
C16 C15 C13 131.6(14) . . ?
C15 C16 C17 105.3(13) . . ?
C15 C16 H16A 127.4 . . ?
C17 C16 H16A 127.4 . . ?
N5 C17 C16 108.8(12) . . ?
N5 C17 C18 118.3(13) . . ?
C16 C17 C18 132.9(13) . . ?
N6 C18 C19 121.9(13) . . ?
N6 C18 C17 114.7(12) . . ?
C19 C18 C17 123.3(16) . . ?
C18 C19 C20 117.9(15) . . ?
C18 C19 H19A 121.0 . . ?
C20 C19 H19A 121.0 . . ?
C21 C20 C19 120.4(14) . . ?
C21 C20 H20A 119.8 . . ?
C19 C20 H20A 119.8 . . ?
C20 C21 C22 119.0(15) . . ?
C20 C21 H21A 120.5 . . ?
C22 C21 H21A 120.5 . . ?
C21 C22 N6 121.0(16) . . ?
C21 C22 H22A 119.5 . . ?
N6 C22 H22A 119.5 . . ?
N7 C23 C24 121.2(18) . . ?
N7 C23 H23A 119.4 . . ?
C24 C23 H23A 119.4 . . ?
C23 C24 C25 120.1(17) . . ?
C23 C24 H24A 119.9 . . ?
C25 C24 H24A 119.9 . . ?
C26 C25 C24 117.1(16) . . ?
C26 C25 H25A 121.5 . . ?
C24 C25 H25A 121.5 . . ?
C25 C26 C27 120.9(17) . . ?
C25 C26 H26A 119.6 . . ?
C27 C26 H26A 119.6 . . ?
N7 C27 C26 121.3(16) . . ?
N7 C27 C28 115.1(12) . . ?
C26 C27 C28 123.6(15) . . ?
N8 C28 C29 110.8(13) . . ?
N8 C28 C27 116.6(12) . . ?
C29 C28 C27 132.4(14) . . ?
C30 C29 C28 104.4(12) . . ?
C30 C29 H29A 127.8 . . ?
C28 C29 H29A 127.8 . . ?
N9 C30 C29 107.5(13) . . ?
N9 C30 C31 121.1(14) . . ?
C29 C30 C31 131.3(12) . . ?
C32 C31 C36 115.9(14) . . ?
C32 C31 C30 122.5(14) . . ?
C36 C31 C30 121.4(12) . . ?
C33 C32 C31 122.9(16) . . ?
C33 C32 H32A 118.6 . . ?
C31 C32 H32A 118.6 . . ?
C32 C33 C34 121.2(14) . . ?
C32 C33 H33A 119.4 . . ?
C34 C33 H33A 119.4 . . ?
C33 C34 C35 117.2(15) . . ?
C33 C34 H34A 121.4 . . ?
C35 C34 H34A 121.4 . . ?
C36 C35 C34 118.4(16) . . ?
C36 C35 C37 122.4(11) . . ?
C34 C35 C37 118.7(15) . . ?
C35 C36 C31 124.3(12) . . ?
C35 C36 H36A 117.9 . . ?
C31 C36 H36A 117.9 . . ?
C38 C37 N10 107.7(14) . . ?
C38 C37 C35 131.1(14) . . ?
N10 C37 C35 119.9(13) . . ?
C37 C38 C39 105.6(13) . . ?
C37 C38 H38A 127.2 . . ?
C39 C38 H38A 127.2 . . ?
N11 C39 C38 109.8(13) . . ?
N11 C39 C40 116.9(14) . . ?
C38 C39 C40 133.2(14) . . ?
N12 C40 C41 123.7(16) . . ?
N12 C40 C39 114.6(13) . . ?
C41 C40 C39 121.7(16) . . ?
C42 C41 C40 116.6(17) . . ?
C42 C41 H41A 121.7 . . ?
C40 C41 H41A 121.7 . . ?
C43 C42 C41 120.4(16) . . ?
C43 C42 H42A 119.8 . . ?
C41 C42 H42A 119.8 . . ?
C42 C43 C44 118.7(16) . . ?
C42 C43 H43A 120.7 . . ?
C44 C43 H43A 120.7 . . ?
N12 C44 C43 122.0(16) . . ?
N12 C44 H44A 119.0 . . ?
C43 C44 H44A 119.0 . . ?
N13 C45 C46 121.7(14) . . ?
N13 C45 H45A 119.2 . . ?
C46 C45 H45A 119.2 . . ?
C47 C46 C45 118.7(14) . . ?
C47 C46 H46A 120.7 . . ?
C45 C46 H46A 120.7 . . ?
C46 C47 C48 121.0(14) . . ?
C46 C47 H47A 119.5 . . ?
C48 C47 H47A 119.5 . . ?
C47 C48 C49 116.3(15) . . ?
C47 C48 H48A 121.8 . . ?
C49 C48 H48A 121.8 . . ?
N13 C49 C48 123.9(13) . . ?
N13 C49 C50 114.7(10) . . ?
C48 C49 C50 121.3(13) . . ?
N14 C50 C51 110.3(10) . . ?
N14 C50 C49 117.3(11) . . ?
C51 C50 C49 132.4(11) . . ?
C50 C51 C52 105.3(10) . . ?
C50 C51 H51A 127.4 . . ?
C52 C51 H51A 127.4 . . ?
N15 C52 C51 104.8(10) . . ?
N15 C52 C53 123.0(11) . . ?
C51 C52 C53 132.1(11) . . ?
C58 C53 C54 120.2(12) . . ?
C58 C53 C52 117.6(11) . . ?
C54 C53 C52 122.2(11) . . ?
C55 C54 C53 118.6(11) . . ?
C55 C54 H54A 120.7 . . ?
C53 C54 H54A 120.7 . . ?
C56 C55 C54 121.0(12) . . ?
C56 C55 H55A 119.5 . . ?
C54 C55 H55A 119.5 . . ?
C55 C56 C57 121.0(12) . . ?
C55 C56 H56A 119.5 . . ?
C57 C56 H56A 119.5 . . ?
C56 C57 C58 118.9(11) . . ?
C56 C57 C59 121.4(11) . . ?
C58 C57 C59 119.6(11) . . ?
C57 C58 C53 120.1(11) . . ?
C57 C58 H58A 119.9 . . ?
C53 C58 H58A 119.9 . . ?
C60 C59 N16 105.4(11) . . ?
C60 C59 C57 134.7(12) . . ?
N16 C59 C57 119.7(11) . . ?
C59 C60 C61 106.2(11) . . ?
C59 C60 H60A 126.9 . . ?
C61 C60 H60A 126.9 . . ?
N17 C61 C60 110.3(11) . . ?
N17 C61 C62 117.9(11) . . ?
C60 C61 C62 131.8(12) . . ?
C63 C62 N18 122.2(13) . . ?
C63 C62 C61 125.4(13) . . ?
N18 C62 C61 112.1(12) . . ?
C64 C63 C62 118.2(14) . . ?
C64 C63 H63A 120.9 . . ?
C62 C63 H63A 120.9 . . ?
C65 C64 C63 122.2(16) . . ?
C65 C64 H64A 118.9 . . ?
C63 C64 H64A 118.9 . . ?
C64 C65 C66 117.8(16) . . ?
C64 C65 H65A 121.1 . . ?
C66 C65 H65A 121.1 . . ?
N18 C66 C65 123.4(15) . . ?
N18 C66 H66A 118.3 . . ?
C65 C66 H66A 118.3 . . ?
F3 B1 F4 115(2) . . ?
F3 B1 F2 111.7(19) . . ?
F4 B1 F2 112.0(15) . . ?
F3 B1 F1 105.9(15) . . ?
F4 B1 F1 106.1(18) . . ?
F2 B1 F1 105.1(19) . . ?
F6A B2A F5A 112.3(17) . . ?
F6A B2A F7A 111.9(15) . . ?
F5A B2A F7A 111.8(15) . . ?
F6A B2A F8A 111.3(16) . . ?
F5A B2A F8A 105.7(15) . . ?
F7A B2A F8A 103.2(16) . . ?
F7B B2B F6B 110.4(19) . . ?
F7B B2B F8B 109.7(19) . . ?
F6B B2B F8B 109.7(19) . . ?
F7B B2B F5B 108.8(19) . . ?
F6B B2B F5B 108.9(19) . . ?
F8B B2B F5B 109.3(19) . . ?
C1S O1S H1S 110.7 . . ?
O1S C1S H1S1 110.4 . . ?
O1S C1S H1S2 108.1 . . ?
H1S1 C1S H1S2 109.4 . . ?
O1S C1S H1S3 110.0 . . ?
H1S1 C1S H1S3 109.5 . . ?
H1S2 C1S H1S3 109.5 . . ?

loop_
_geom_bond_atom_site_label_1
_geom_bond_atom_site_label_2
_geom_bond_distance
_geom_bond_site_symmetry_2
_geom_bond_publ_flag
Ni1 N2 2.061(10) . ?
Ni1 N14 2.071(10) . ?
Ni1 N8 2.087(11) . ?
Ni1 N7 2.094(11) . ?
Ni1 N1 2.119(10) . ?
Ni1 N13 2.176(10) . ?
Ni2 N17 2.060(10) . ?
Ni2 N18 2.083(12) . ?
Ni2 N11 2.093(13) . ?
Ni2 N5 2.095(13) . ?
Ni2 N6 2.130(10) . ?
Ni2 N12 2.139(11) . ?
N1 C1 1.335(17) . ?
N1 C5 1.335(18) . ?
N2 C6 1.313(16) . ?
N2 N3 1.332(15) . ?
N3 C8 1.365(16) . ?
N3 H3B 0.8800 . ?
N4 C15 1.319(18) . ?
N4 N5 1.321(15) . ?
N4 H4B 0.8800 . ?
N5 C17 1.279(18) . ?
N6 C18 1.34(2) . ?
N6 C22 1.370(19) . ?
N7 C27 1.326(19) . ?
N7 C23 1.35(2) . ?
N8 N9 1.343(16) . ?
N8 C28 1.345(18) . ?
N9 C30 1.345(17) . ?
N9 H9A 0.8800 . ?
N10 N11 1.332(17) . ?
N10 C37 1.382(18) . ?
N10 H10B 0.8800 . ?
N11 C39 1.309(18) . ?
N12 C40 1.32(2) . ?
N12 C44 1.33(2) . ?
N13 C49 1.315(17) . ?
N13 C45 1.337(19) . ?
N14 N15 1.329(14) . ?
N14 C50 1.349(15) . ?
N15 C52 1.355(16) . ?
N15 H15A 0.8800 . ?
N16 N17 1.326(15) . ?
N16 C59 1.396(16) . ?
N16 H16B 0.8800 . ?
N17 C61 1.307(17) . ?
N18 C66 1.319(19) . ?
N18 C62 1.378(18) . ?
C1 C2 1.37(2) . ?
C1 H1A 0.9500 . ?
C2 C3 1.39(2) . ?
C2 H2A 0.9500 . ?
C3 C4 1.39(2) . ?
C3 H3A 0.9500 . ?
C4 C5 1.384(19) . ?
C4 H4A 0.9500 . ?
C5 C6 1.500(18) . ?
C6 C7 1.343(18) . ?
C7 C8 1.376(18) . ?
C7 H7A 0.9500 . ?
C8 C9 1.485(19) . ?
C9 C10 1.36(2) . ?
C9 C14 1.391(19) . ?
C10 C11 1.38(2) . ?
C10 H10A 0.9500 . ?
C11 C12 1.42(3) . ?
C11 H11A 0.9500 . ?
C12 C13 1.42(2) . ?
C12 H12A 0.9500 . ?
C13 C14 1.41(2) . ?
C13 C15 1.48(2) . ?
C14 H14A 0.9500 . ?
C15 C16 1.36(2) . ?
C16 C17 1.40(2) . ?
C16 H16A 0.9500 . ?
C17 C18 1.48(2) . ?
C18 C19 1.37(2) . ?
C19 C20 1.41(2) . ?
C19 H19A 0.9500 . ?
C20 C21 1.36(2) . ?
C20 H20A 0.9500 . ?
C21 C22 1.37(2) . ?
C21 H21A 0.9500 . ?
C22 H22A 0.9500 . ?
C23 C24 1.40(2) . ?
C23 H23A 0.9500 . ?
C24 C25 1.41(3) . ?
C24 H24A 0.9500 . ?
C25 C26 1.35(3) . ?
C25 H25A 0.9500 . ?
C26 C27 1.43(2) . ?
C26 H26A 0.9500 . ?
C27 C28 1.43(2) . ?
C28 C29 1.40(2) . ?
C29 C30 1.39(2) . ?
C29 H29A 0.9500 . ?
C30 C31 1.46(2) . ?
C31 C32 1.39(2) . ?
C31 C36 1.39(2) . ?
C32 C33 1.34(2) . ?
C32 H32A 0.9500 . ?
C33 C34 1.41(2) . ?
C33 H33A 0.9500 . ?
C34 C35 1.44(2) . ?
C34 H34A 0.9500 . ?
C35 C36 1.35(2) . ?
C35 C37 1.47(2) . ?
C36 H36A 0.9500 . ?
C37 C38 1.33(2) . ?
C38 C39 1.42(2) . ?
C38 H38A 0.9500 . ?
C39 C40 1.50(2) . ?
C40 C41 1.39(2) . ?
C41 C42 1.37(3) . ?
C41 H41A 0.9500 . ?
C42 C43 1.37(3) . ?
C42 H42A 0.9500 . ?
C43 C44 1.37(2) . ?
C43 H43A 0.9500 . ?
C44 H44A 0.9500 . ?
C45 C46 1.39(2) . ?
C45 H45A 0.9500 . ?
C46 C47 1.36(2) . ?
C46 H46A 0.9500 . ?
C47 C48 1.37(2) . ?
C47 H47A 0.9500 . ?
C48 C49 1.40(2) . ?
C48 H48A 0.9500 . ?
C49 C50 1.479(18) . ?
C50 C51 1.408(18) . ?
C51 C52 1.414(17) . ?
C51 H51A 0.9500 . ?
C52 C53 1.444(18) . ?
C53 C58 1.398(17) . ?
C53 C54 1.400(19) . ?
C54 C55 1.38(2) . ?
C54 H54A 0.9500 . ?
C55 C56 1.37(2) . ?
C55 H55A 0.9500 . ?
C56 C57 1.389(18) . ?
C56 H56A 0.9500 . ?
C57 C58 1.390(18) . ?
C57 C59 1.469(17) . ?
C58 H58A 0.9500 . ?
C59 C60 1.364(18) . ?
C60 C61 1.399(18) . ?
C60 H60A 0.9500 . ?
C61 C62 1.476(19) . ?
C62 C63 1.37(2) . ?
C63 C64 1.37(2) . ?
C63 H63A 0.9500 . ?
C64 C65 1.29(2) . ?
C64 H64A 0.9500 . ?
C65 C66 1.42(3) . ?
C65 H65A 0.9500 . ?
C66 H66A 0.9500 . ?
B1 F3 1.32(3) . ?
B1 F4 1.36(3) . ?
B1 F2 1.39(3) . ?
B1 F1 1.49(3) . ?
B2A F6A 1.322(19) . ?
B2A F5A 1.362(19) . ?
B2A F7A 1.382(18) . ?
B2A F8A 1.43(3) . ?
B2B F7B 1.36(3) . ?
B2B F6B 1.36(3) . ?
B2B F8B 1.36(3) . ?
B2B F5B 1.36(3) . ?
O1S C1S 1.26(3) . ?
O1S H1S 0.8402 . ?
C1S H1S1 0.9801 . ?
C1S H1S2 0.9798 . ?
C1S H1S3 0.9802 . ?

loop_
_geom_hbond_atom_site_label_D
_geom_hbond_atom_site_label_H
_geom_hbond_atom_site_label_A
_geom_hbond_distance_DH
_geom_hbond_distance_HA
_geom_hbond_distance_DA
_geom_hbond_angle_DHA
_geom_hbond_site_symmetry_A
_geom_hbond_publ_flag
N3 H3B O1W 0.88 2.00 2.794(16) 148.7 . yes
N4 H4B Cl2B^b 0.88 2.09 2.932(16) 159.1 . yes
N9 H9A Cl1 0.88 2.48 3.286(12) 151.7 . yes
N10 H10B Cl1 0.88 2.59 3.209(11) 128.5 . yes
N15 H15A Cl2A^a 0.88 2.16 2.971(14) 152.6 . yes
N16 H16B Cl1 0.88 2.68 3.357(11) 134.2 . yes
O1S H1S O4W 0.84 2.51 3.02(2) 120.1 . yes
